data_7715638
loop_
_publ_author_name
'Poto&#x10d;&#x148;&#xe1;k, Ivan'
'Bukrynov, Oleksandr'
'Kliuikov, Andrii'
'Holub, Mariia'
'Vitushkina, Svitlana'
'Samo&#x13e;ov&#xe1;, Erika'
'&#x10c;i&#x17e;m&#xe1;r, Erik'
'V&#xe1;hovsk&#xe1;, Lucia'

_publ_section_title
;
 Influence of the phonon-bottleneck effect and low-energy vibrational
 modes on the slow spin-phonon relaxation in Kramers-ions-based Cu(II) and
 Co(II) complexes with 4-amino-3,5-bis-(pyridin-2-yl)-1,2,4-triazole and
 dicyanamide.
;
_journal_issue 16
_journal_name_full 'Dalton transactions (Cambridge, England : 2003)'
_journal_page_first 6950
_journal_page_last 6964
_journal_paper_doi 10.1039/d4dt00219a
_journal_volume 53
_journal_year 2024
_chemical_formula_moiety 'C28 H20 Co N18'
_chemical_formula_sum 'C28 H20 Co N18'
_chemical_formula_weight 667.55
_space_group_crystal_system triclinic
_space_group_IT_number 2
_space_group_name_Hall '-P 1'
_space_group_name_H-M_alt 'P -1'
_atom_sites_solution_hydrogens mixed
_atom_sites_solution_primary direct
_atom_sites_solution_secondary difmap
_audit_creation_method SHELXL-2018/3
_audit_update_record
;
2024-01-15 deposited with the CCDC.	2024-03-25 downloaded from the CCDC.
;
_cell_angle_alpha 83.1750(10)
_cell_angle_beta 73.6970(10)
_cell_angle_gamma 75.3060(10)
_cell_formula_units_Z 6
_cell_length_a 13.4607(2)
_cell_length_b 15.9166(2)
_cell_length_c 21.7242(3)
_cell_measurement_reflns_used 25957
_cell_measurement_temperature 95(2)
_cell_measurement_theta_max 76.0760
_cell_measurement_theta_min 3.4760
_cell_volume 4315.43(11)
_computing_cell_refinement 'CrysAlisPro 1.171.40.67a (Rigaku OD, 2019)'
_computing_data_collection 'CrysAlisPro 1.171.40.67a (Rigaku OD, 2019)'
_computing_data_reduction 'CrysAlisPro 1.171.40.67a (Rigaku OD, 2019)'
_computing_molecular_graphics 'DIAMOND (Brandenburg, 2001)'
_computing_publication_material 'SHELXL-2018/3 (Sheldrick, 2018)'
_computing_structure_refinement 'SHELXL-2018/3 (Sheldrick, 2018)'
_computing_structure_solution 'SHELXT (Sheldrick, 2018)'
_diffrn_ambient_temperature 95(2)
_diffrn_detector_area_resol_mean 5.2027
_diffrn_measured_fraction_theta_full 1.000
_diffrn_measured_fraction_theta_max 0.982
_diffrn_measurement_device_type 'SuperNova, Dual, Cu at home/near, AtlasS2'
_diffrn_measurement_method '\w scans'
_diffrn_radiation_type CuK\a
_diffrn_radiation_wavelength 1.54184
_diffrn_reflns_av_R_equivalents 0.0253
_diffrn_reflns_av_unetI/netI 0.0194
_diffrn_reflns_Laue_measured_fraction_full 1.000
_diffrn_reflns_Laue_measured_fraction_max 0.982
_diffrn_reflns_limit_h_max 16
_diffrn_reflns_limit_h_min -16
_diffrn_reflns_limit_k_max 19
_diffrn_reflns_limit_k_min -20
_diffrn_reflns_limit_l_max 27
_diffrn_reflns_limit_l_min -27
_diffrn_reflns_number 79163
_diffrn_reflns_point_group_measured_fraction_full 1.000
_diffrn_reflns_point_group_measured_fraction_max 0.982
_diffrn_reflns_theta_full 67.684
_diffrn_reflns_theta_max 76.345
_diffrn_reflns_theta_min 2.874
_diffrn_source 'micro-focus sealed X-ray tube'
_exptl_absorpt_coefficient_mu 5.150
_exptl_absorpt_correction_T_max 1.000
_exptl_absorpt_correction_T_min 0.319
_exptl_absorpt_correction_type gaussian
_exptl_absorpt_process_details
;
CrysAlisPro 1.171.40.67a (Rigaku Oxford Diffraction, 2019)
Numerical absorption correction based on gaussian integration over
                        a multifaceted crystal model
Empirical absorption correction using spherical harmonics,
 implemented in SCALE3 ABSPACK scaling algorithm.
;
_exptl_crystal_colour orange-brown
_exptl_crystal_density_diffrn 1.541
_exptl_crystal_description prism
_exptl_crystal_F_000 2046
_exptl_crystal_recrystallization_method 'from synthesis'
_exptl_crystal_size_max 0.302
_exptl_crystal_size_mid 0.099
_exptl_crystal_size_min 0.063
_refine_diff_density_max 0.522
_refine_diff_density_min -0.418
_refine_diff_density_rms 0.051
_refine_ls_extinction_method none
_refine_ls_goodness_of_fit_ref 1.054
_refine_ls_hydrogen_treatment mixed
_refine_ls_matrix_type full
_refine_ls_number_parameters 1341
_refine_ls_number_reflns 17767
_refine_ls_number_restraints 0
_refine_ls_restrained_S_all 1.054
_refine_ls_R_factor_all 0.0431
_refine_ls_R_factor_gt 0.0350
_refine_ls_shift/su_max 0.001
_refine_ls_shift/su_mean 0.000
_refine_ls_structure_factor_coef Fsqd
_refine_ls_weighting_details 'w=1/[\s^2^(Fo^2^)+(0.0562P)^2^+1.2480P] where P=(Fo^2^+2Fc^2^)/3'
_refine_ls_weighting_scheme calc
_refine_ls_wR_factor_gt 0.0974
_refine_ls_wR_factor_ref 0.1030
_reflns_Friedel_coverage 0.000
_reflns_number_gt 15029
_reflns_number_total 17767
_reflns_threshold_expression 'I > 2\s(I)'
_cod_data_source_file d4dt00219a32.cif
_cod_data_source_block shelx_CCDC1
_cod_depositor_comments 'Adding full bibliography for 7715637--7715638.cif.'
_cod_original_cell_volume 4315.44(11)
_cod_database_code 7715638
_shelx_shelxl_version_number 2018/3
_shelx_space_group_comment
;
The symmetry employed for this shelxl refinement is uniquely defined
by the following loop, which should always be used as a source of
symmetry information in preference to the above space-group names.
They are only intended as comments.
;
_shelx_estimated_absorpt_t_min 0.319
_shelx_estimated_absorpt_t_max 1.000

loop_
_space_group_symop_operation_xyz
'x, y, z'
'-x, -y, -z'

loop_
_atom_site_label
_atom_site_type_symbol
_atom_site_fract_x
_atom_site_fract_y
_atom_site_fract_z
_atom_site_U_iso_or_equiv
_atom_site_adp_type
_atom_site_occupancy
_atom_site_site_symmetry_order
_atom_site_calc_flag
_atom_site_refinement_flags_posn
_atom_site_refinement_flags_adp
_atom_site_refinement_flags_occupancy
_atom_site_disorder_assembly
_atom_site_disorder_group
Co1 Co 0.500000 0.000000 0.000000 0.01297(8) Uani 1 2 d S . P . .
Co2 Co 0.500000 0.500000 0.000000 0.01275(8) Uani 1 2 d S . P . .
Co3 Co 0.83619(2) 0.50277(2) 0.34100(2) 0.01344(6) Uani 1 1 d . . . . .
Co4 Co 0.83359(2) 0.00476(2) 0.33696(2) 0.01365(7) Uani 1 1 d . . . . .
N63 N 0.70836(10) 0.61618(8) 0.34531(6) 0.0157(2) Uani 1 1 d . . . . .
N4 N 0.52873(10) 0.01258(8) 0.18272(6) 0.0138(2) Uani 1 1 d . . . . .
N65 N 0.79154(10) 0.12437(8) 0.28298(6) 0.0150(2) Uani 1 1 d . . . . .
N64 N 0.87393(10) -0.11498(8) 0.39123(6) 0.0156(2) Uani 1 1 d . . . . .
N44 N 0.86540(10) 0.01862(8) 0.51889(6) 0.0138(2) Uani 1 1 d . . . . .
N6 N 0.53961(10) -0.12049(8) 0.05411(6) 0.0150(2) Uani 1 1 d . . . . .
N61 N 0.37332(10) 0.61398(8) 0.00206(6) 0.0152(2) Uani 1 1 d . . . . .
N43 N 0.53027(10) 0.47373(8) 0.42293(6) 0.0140(2) Uani 1 1 d . . . . .
N13 N 0.68129(10) 0.37634(8) 0.41557(6) 0.0155(2) Uani 1 1 d . . . . .
N42 N 1.13878(10) 0.53065(8) 0.24499(6) 0.0144(2) Uani 1 1 d . . . . .
N45 N 0.79805(10) -0.01048(8) 0.15628(6) 0.0142(2) Uani 1 1 d . . . . .
N21 N 0.36331(10) 0.45387(8) 0.04849(6) 0.0158(2) Uani 1 1 d . . . . .
N11 N 0.34120(10) 0.37624(8) 0.07513(6) 0.0159(2) Uani 1 1 d . . . . .
N62 N 0.96435(10) 0.38908(8) 0.33235(6) 0.0155(2) Uani 1 1 d . . . . .
N23 N 0.70200(10) 0.45523(8) 0.39146(6) 0.0162(2) Uani 1 1 d . . . . .
N14 N 0.83173(10) 0.12467(8) 0.44718(6) 0.0161(2) Uani 1 1 d . . . . .
N41 N 0.19120(10) 0.47557(8) 0.08296(6) 0.0149(2) Uani 1 1 d . . . . .
N31 N 0.08205(10) 0.51782(9) 0.09395(7) 0.0188(3) Uani 1 1 d . . . . .
N24 N 0.84465(10) 0.04684(8) 0.42211(6) 0.0159(3) Uani 1 1 d . . . . .
N12 N 0.98736(10) 0.62931(8) 0.26203(6) 0.0164(2) Uani 1 1 d . . . . .
N15 N 0.83407(10) -0.11577(8) 0.22786(6) 0.0165(2) Uani 1 1 d . . . . .
N35 N 0.77641(11) 0.03677(9) 0.10009(6) 0.0173(3) Uani 1 1 d . . . . .
N2 N 0.50650(10) 0.04119(8) 0.08627(6) 0.0159(3) Uani 1 1 d . . . . .
N22 N 0.96900(10) 0.55089(8) 0.28927(6) 0.0162(2) Uani 1 1 d . . . . .
N1 N 0.49214(10) 0.11896(8) 0.11175(6) 0.0164(3) Uani 1 1 d . . . . .
N3 N 0.55143(11) -0.03513(9) 0.23843(6) 0.0169(3) Uani 1 1 d . . . . .
N5 N 0.51997(11) 0.13891(9) 0.27051(6) 0.0184(3) Uani 1 1 d . . . . .
N54 N 0.85566(11) 0.14570(9) 0.60675(6) 0.0190(3) Uani 1 1 d . . . . .
N32 N 1.24796(10) 0.48900(9) 0.22639(7) 0.0191(3) Uani 1 1 d . . . . .
N33 N 0.42155(10) 0.51315(9) 0.42764(7) 0.0183(3) Uani 1 1 d . . . . .
N55 N 0.80973(11) -0.13851(9) 0.06848(6) 0.0192(3) Uani 1 1 d . . . . .
N82 N 0.85859(11) 0.52515(9) 0.42922(6) 0.0202(3) Uani 1 1 d . . . . .
N53 N 0.41315(11) 0.34497(9) 0.48315(6) 0.0197(3) Uani 1 1 d . . . . .
N34 N 0.88530(11) -0.02912(9) 0.57520(6) 0.0174(3) Uani 1 1 d . . . . .
N25 N 0.82120(11) -0.03778(8) 0.25252(6) 0.0166(3) Uani 1 1 d . . . . .
N84 N 0.99604(11) 0.00079(9) 0.29543(6) 0.0206(3) Uani 1 1 d . . . . .
N83 N 0.81236(11) 0.48094(9) 0.25342(6) 0.0201(3) Uani 1 1 d . . . . .
N8 N 0.66335(11) -0.00180(9) -0.03791(6) 0.0206(3) Uani 1 1 d . . . . .
N52 N 1.24935(11) 0.65975(9) 0.17546(7) 0.0218(3) Uani 1 1 d . . . . .
N85 N 0.67079(11) 0.00594(9) 0.37766(6) 0.0209(3) Uani 1 1 d . . . . .
N51 N 0.07327(11) 0.35115(9) 0.15266(6) 0.0220(3) Uani 1 1 d . . . . .
N81 N 0.51548(11) 0.52652(9) 0.08851(6) 0.0204(3) Uani 1 1 d . . . . .
C5 C 0.50492(12) 0.10082(9) 0.17050(7) 0.0148(3) Uani 1 1 d . . . . .
C154 C 0.83077(12) 0.17352(10) 0.55077(7) 0.0155(3) Uani 1 1 d . . . . .
C35 C 0.79852(12) 0.02545(10) 0.20963(7) 0.0148(3) Uani 1 1 d . . . . .
C14 C 0.54844(11) -0.11358(10) 0.11363(7) 0.0148(3) Uani 1 1 d . . . . .
C34 C 0.86552(12) -0.01664(10) 0.46515(7) 0.0150(3) Uani 1 1 d . . . . .
C32 C 1.05973(12) 0.49192(10) 0.27846(7) 0.0153(3) Uani 1 1 d . . . . .
C155 C 0.83252(12) -0.16585(10) 0.12516(7) 0.0158(3) Uani 1 1 d . . . . .
C52 C 1.09079(12) 0.61626(10) 0.23572(7) 0.0150(3) Uani 1 1 d . . . . .
C145 C 0.77987(12) 0.11665(10) 0.22405(7) 0.0150(3) Uani 1 1 d . . . . .
C142 C 1.06258(12) 0.40094(10) 0.30152(7) 0.0154(3) Uani 1 1 d . . . . .
C54 C 0.84327(12) 0.10680(10) 0.50618(7) 0.0151(3) Uani 1 1 d . . . . .
C53 C 0.57670(12) 0.38825(10) 0.43370(7) 0.0147(3) Uani 1 1 d . . . . .
C33 C 0.61105(12) 0.51332(10) 0.39580(7) 0.0148(3) Uani 1 1 d . . . . .
C31 C 0.27327(12) 0.51320(10) 0.05341(7) 0.0151(3) Uani 1 1 d . . . . .
C55 C 0.82083(12) -0.09845(10) 0.16913(7) 0.0151(3) Uani 1 1 d . . . . .
C15 C 0.49368(12) 0.16723(10) 0.21507(7) 0.0157(3) Uani 1 1 d . . . . .
N91 N 0.54566(13) 0.47183(11) 0.28917(7) 0.0337(4) Uani 1 1 d . . . . .
C10 C 0.55715(12) -0.20038(10) 0.03337(7) 0.0169(3) Uani 1 1 d . . . . .
H10 H 0.550624 -0.205715 -0.008331 0.020 Uiso 1 1 calc R U . . .
C3 C 0.52912(12) -0.02267(10) 0.12882(7) 0.0146(3) Uani 1 1 d . . . . .
C105 C 0.77373(12) 0.20444(10) 0.30322(7) 0.0170(3) Uani 1 1 d . . . . .
H105 H 0.782831 0.210177 0.344206 0.020 Uiso 1 1 calc R U . . .
C141 C 0.27332(12) 0.60310(10) 0.02883(7) 0.0160(3) Uani 1 1 d . . . . .
N92 N 0.74556(13) 0.52701(11) 0.63947(7) 0.0331(4) Uani 1 1 d . . . . .
C104 C 0.89053(12) -0.19467(10) 0.37090(7) 0.0175(3) Uani 1 1 d . . . . .
H104 H 0.883021 -0.200123 0.329454 0.021 Uiso 1 1 calc R U . . .
C143 C 0.60922(12) 0.60339(10) 0.37136(7) 0.0158(3) Uani 1 1 d . . . . .
C102 C 0.95440(13) 0.30906(10) 0.35484(7) 0.0180(3) Uani 1 1 d . . . . .
H102 H 0.885536 0.300705 0.376665 0.022 Uiso 1 1 calc R U . . .
C103 C 0.71885(13) 0.69526(10) 0.32051(7) 0.0179(3) Uani 1 1 d . . . . .
H103 H 0.788439 0.704179 0.301837 0.021 Uiso 1 1 calc R U . . .
C101 C 0.38566(13) 0.69291(10) -0.02208(7) 0.0177(3) Uani 1 1 d . . . . .
H101 H 0.455649 0.700552 -0.041402 0.021 Uiso 1 1 calc R U . . .
C153 C 0.51901(12) 0.31970(10) 0.46136(7) 0.0155(3) Uani 1 1 d . . . . .
C161 C 0.23172(13) 0.23595(10) 0.12643(7) 0.0189(3) Uani 1 1 d . . . . .
H161 H 0.306293 0.219056 0.108118 0.023 Uiso 1 1 calc R U . . .
C51 C 0.23646(12) 0.39007(10) 0.09541(7) 0.0155(3) Uani 1 1 d . . . . .
C144 C 0.88384(12) -0.10777(10) 0.45035(7) 0.0154(3) Uani 1 1 d . . . . .
C162 C 1.08836(13) 0.77126(10) 0.20285(7) 0.0186(3) Uani 1 1 d . . . . .
H162 H 1.013880 0.786290 0.221889 0.022 Uiso 1 1 calc R U . . .
C114 C 0.91836(13) -0.26996(10) 0.40796(8) 0.0201(3) Uani 1 1 d . . . . .
H114 H 0.930616 -0.325675 0.391884 0.024 Uiso 1 1 calc R U . . .
C11 C 0.58444(13) -0.27564(10) 0.07038(8) 0.0196(3) Uani 1 1 d . . . . .
H11 H 0.597290 -0.331299 0.054086 0.024 Uiso 1 1 calc R U . . .
C113 C 0.63221(13) 0.76532(10) 0.32080(8) 0.0207(3) Uani 1 1 d . . . . .
H113 H 0.642380 0.820960 0.303034 0.025 Uiso 1 1 calc R U . . .
C115 C 0.74258(12) 0.27941(10) 0.26701(7) 0.0192(3) Uani 1 1 d . . . . .
H115 H 0.729073 0.335173 0.283276 0.023 Uiso 1 1 calc R U . . .
C163 C 0.57523(13) 0.23321(10) 0.46374(7) 0.0181(3) Uani 1 1 d . . . . .
H163 H 0.650545 0.218018 0.448386 0.022 Uiso 1 1 calc R U . . .
C152 C 1.14546(12) 0.68498(10) 0.20300(7) 0.0163(3) Uani 1 1 d . . . . .
C164 C 0.79437(12) 0.26068(10) 0.53385(7) 0.0189(3) Uani 1 1 d . . . . .
H164 H 0.778413 0.277668 0.493627 0.023 Uiso 1 1 calc R U . . .
C135 C 0.75135(12) 0.18839(10) 0.18411(7) 0.0180(3) Uani 1 1 d . . . . .
H135 H 0.745487 0.181176 0.142584 0.022 Uiso 1 1 calc R U . . .
C193 C 0.35957(13) 0.28272(11) 0.50691(8) 0.0243(3) Uani 1 1 d . . . . .
H193 H 0.284307 0.299639 0.522033 0.029 Uiso 1 1 calc R U . . .
N73 N 0.75075(14) 0.49177(13) 0.15633(8) 0.0398(4) Uani 1 1 d . . . . .
C151 C 0.17787(12) 0.32326(10) 0.12613(7) 0.0162(3) Uani 1 1 d . . . . .
C175 C 0.87830(13) -0.31490(11) 0.10050(8) 0.0221(3) Uani 1 1 d . . . . .
H175 H 0.900127 -0.375035 0.111544 0.026 Uiso 1 1 calc R U . . .
N72 N 0.87868(14) 0.53878(13) 0.53665(7) 0.0395(4) Uani 1 1 d . . . . .
C16 C 0.45708(12) 0.25464(10) 0.19848(7) 0.0185(3) Uani 1 1 d . . . . .
H16 H 0.439694 0.271997 0.158684 0.022 Uiso 1 1 calc R U . . .
C191 C 0.01838(14) 0.29074(12) 0.17940(8) 0.0271(4) Uani 1 1 d . . . . .
H191 H -0.055761 0.309447 0.198449 0.033 Uiso 1 1 calc R U . . .
N71 N 0.47169(14) 0.55342(12) 0.20293(7) 0.0392(4) Uani 1 1 d . . . . .
C125 C 0.73158(13) 0.27112(10) 0.20644(8) 0.0202(3) Uani 1 1 d . . . . .
H125 H 0.710782 0.321354 0.180525 0.024 Uiso 1 1 calc R U . . .
C112 C 1.04001(13) 0.23748(10) 0.34781(7) 0.0203(3) Uani 1 1 d . . . . .
H112 H 1.029968 0.181194 0.363801 0.024 Uiso 1 1 calc R U . . .
C185 C 0.85794(14) -0.28779(11) 0.04106(8) 0.0238(3) Uani 1 1 d . . . . .
H185 H 0.867256 -0.328887 0.010390 0.029 Uiso 1 1 calc R U . . .
C111 C 0.30056(13) 0.76444(10) -0.02019(8) 0.0211(3) Uani 1 1 d . . . . .
H111 H 0.312200 0.819997 -0.037123 0.025 Uiso 1 1 calc R U . . .
C133 C 0.51854(13) 0.66969(10) 0.37318(8) 0.0195(3) Uani 1 1 d . . . . .
H133 H 0.449668 0.659084 0.391485 0.023 Uiso 1 1 calc R U . . .
C12 C 0.59256(13) -0.26786(10) 0.13164(8) 0.0203(3) Uani 1 1 d . . . . .
H12 H 0.610774 -0.318350 0.157971 0.024 Uiso 1 1 calc R U . . .
C123 C 0.53098(13) 0.75185(11) 0.34761(8) 0.0225(3) Uani 1 1 d . . . . .
H123 H 0.470404 0.798420 0.348532 0.027 Uiso 1 1 calc R U . . .
C18 C 0.47121(13) 0.28726(11) 0.30010(8) 0.0229(3) Uani 1 1 d . . . . .
H18 H 0.463358 0.327655 0.330974 0.027 Uiso 1 1 calc R U . . .
C82 C 0.86345(13) 0.52999(11) 0.48094(8) 0.0221(3) Uani 1 1 d . . . . .
C17 C 0.44681(13) 0.31552(11) 0.24189(8) 0.0214(3) Uani 1 1 d . . . . .
H17 H 0.423384 0.375814 0.231965 0.026 Uiso 1 1 calc R U . . .
C174 C 0.78203(13) 0.32209(11) 0.57728(8) 0.0220(3) Uani 1 1 d . . . . .
H174 H 0.758478 0.382274 0.567058 0.026 Uiso 1 1 calc R U . . .
N94 N 1.34705(14) -0.08302(13) 0.26938(10) 0.0446(5) Uani 1 1 d . . . . .
C81 C 0.50138(14) 0.53433(11) 0.14289(8) 0.0235(3) Uani 1 1 d . . . . .
C184 C 0.80470(14) 0.29419(11) 0.63617(8) 0.0246(3) Uani 1 1 d . . . . .
H184 H 0.795326 0.334759 0.667234 0.029 Uiso 1 1 calc R U . . .
C192 C 1.30152(14) 0.72199(12) 0.14864(8) 0.0266(4) Uani 1 1 d . . . . .
H192 H 1.375875 0.705070 0.129622 0.032 Uiso 1 1 calc R U . . .
C134 C 0.90960(12) -0.17961(10) 0.49094(7) 0.0185(3) Uani 1 1 d . . . . .
H134 H 0.914590 -0.172546 0.532700 0.022 Uiso 1 1 calc R U . . .
C131 C 0.18380(13) 0.67112(10) 0.03174(8) 0.0206(3) Uani 1 1 d . . . . .
H131 H 0.114384 0.661748 0.050259 0.025 Uiso 1 1 calc R U . . .
C165 C 0.86627(12) -0.25287(10) 0.14337(8) 0.0194(3) Uani 1 1 d . . . . .
H165 H 0.880670 -0.269350 0.184044 0.023 Uiso 1 1 calc R U . . .
C19 C 0.50712(14) 0.19917(11) 0.31207(7) 0.0220(3) Uani 1 1 d . . . . .
H19 H 0.523625 0.180208 0.351934 0.026 Uiso 1 1 calc R U . . .
C132 C 1.15258(12) 0.33316(10) 0.29326(8) 0.0201(3) Uani 1 1 d . . . . .
H132 H 1.220856 0.343213 0.271968 0.024 Uiso 1 1 calc R U . . .
C13 C 0.57386(12) -0.18570(10) 0.15416(7) 0.0183(3) Uani 1 1 d . . . . .
H13 H 0.578283 -0.178869 0.196093 0.022 Uiso 1 1 calc R U . . .
C124 C 0.92784(13) -0.26204(10) 0.46876(8) 0.0206(3) Uani 1 1 d . . . . .
H124 H 0.946625 -0.312426 0.495049 0.025 Uiso 1 1 calc R U . . .
C122 C 1.14064(13) 0.25026(11) 0.31683(8) 0.0230(3) Uani 1 1 d . . . . .
H122 H 1.200944 0.202668 0.311772 0.028 Uiso 1 1 calc R U . . .
C83 C 0.78890(14) 0.48571(11) 0.20604(8) 0.0249(3) Uani 1 1 d . . . . .
C173 C 0.51849(14) 0.17009(11) 0.48904(7) 0.0217(3) Uani 1 1 d . . . . .
H173 H 0.554396 0.110658 0.491667 0.026 Uiso 1 1 calc R U . . .
C92 C 0.80638(15) 0.53203(11) 0.58941(8) 0.0251(4) Uani 1 1 d . . . . .
C8 C 0.74966(13) 0.00520(11) -0.04441(7) 0.0203(3) Uani 1 1 d . . . . .
C91 C 0.51564(14) 0.50851(11) 0.24581(8) 0.0235(3) Uani 1 1 d . . . . .
C9 C 0.93101(14) -0.03364(13) -0.06260(9) 0.0276(4) Uani 1 1 d . . . . .
C195 C 0.82384(14) -0.19971(11) 0.02757(8) 0.0237(3) Uani 1 1 d . . . . .
H195 H 0.809650 -0.181637 -0.012999 0.028 Uiso 1 1 calc R U . . .
C183 C 0.40826(14) 0.19487(11) 0.51056(8) 0.0242(3) Uani 1 1 d . . . . .
H183 H 0.367292 0.152771 0.527345 0.029 Uiso 1 1 calc R U . . .
C172 C 1.14334(14) 0.83453(11) 0.17413(8) 0.0227(3) Uani 1 1 d . . . . .
H172 H 1.107005 0.893994 0.172803 0.027 Uiso 1 1 calc R U . . .
C121 C 0.19833(14) 0.75288(11) 0.00696(8) 0.0232(3) Uani 1 1 d . . . . .
H121 H 0.138718 0.800558 0.008590 0.028 Uiso 1 1 calc R U . . .
C85 C 0.58556(14) -0.00318(11) 0.38452(8) 0.0234(3) Uani 1 1 d . . . . .
N93 N 0.86753(16) 0.48835(13) 0.04624(8) 0.0451(5) Uani 1 1 d . . . . .
C182 C 1.25244(14) 0.80971(11) 0.14729(8) 0.0253(4) Uani 1 1 d . . . . .
H182 H 1.292412 0.851907 0.128464 0.030 Uiso 1 1 calc R U . . .
C181 C 0.06435(14) 0.20211(12) 0.18069(8) 0.0271(4) Uani 1 1 d . . . . .
H181 H 0.022241 0.161273 0.199243 0.033 Uiso 1 1 calc R U . . .
N9 N 1.01556(14) -0.07791(13) -0.07247(11) 0.0495(5) Uani 1 1 d . . . . .
N95 N 0.31986(14) 0.07323(13) 0.40130(11) 0.0510(5) Uani 1 1 d . . . . .
C94 C 1.26572(15) -0.04060(14) 0.26611(9) 0.0312(4) Uani 1 1 d . . . . .
C171 C 0.17323(14) 0.17448(11) 0.15426(8) 0.0232(3) Uani 1 1 d . . . . .
H171 H 0.207111 0.114387 0.155235 0.028 Uiso 1 1 calc R U . . .
C93 C 0.81723(16) 0.48861(12) 0.09821(8) 0.0282(4) Uani 1 1 d . . . . .
C95 C 0.40453(15) 0.03130(14) 0.39737(9) 0.0301(4) Uani 1 1 d . . . . .
C194 C 0.84115(14) 0.20609(11) 0.64835(8) 0.0236(3) Uani 1 1 d . . . . .
H194 H 0.856766 0.187399 0.688490 0.028 Uiso 1 1 calc R U . . .
C84 C 1.08461(14) 0.00219(12) 0.28018(9) 0.0272(4) Uani 1 1 d . . . . .
N75A N 0.4980(3) -0.02657(18) 0.3882(3) 0.0292(9) Uani 0.854(16) 1 d . . P . .
N75B N 0.4829(10) 0.002(2) 0.4210(16) 0.043(10) Uani 0.146(16) 1 d . . P . .
N74A N 1.1757(3) 0.0242(4) 0.2718(5) 0.0349(19) Uani 0.61(2) 1 d . . P . .
N74B N 1.1846(4) -0.0042(7) 0.2428(6) 0.031(3) Uani 0.39(2) 1 d . . P . .
N7 N 0.83954(12) 0.02460(10) -0.04898(8) 0.0291(3) Uani 1 1 d . . . . .
H34A H 0.8257(16) -0.0445(12) 0.5942(9) 0.018(5) Uiso 1 1 d . . . . .
H3B H 0.5548(17) 0.0071(14) 0.2629(10) 0.028(5) Uiso 1 1 d . . . . .
H35B H 0.8354(16) 0.0536(13) 0.0810(9) 0.022(5) Uiso 1 1 d . . . . .
H32A H 1.2780(16) 0.5317(13) 0.2006(9) 0.022(5) Uiso 1 1 d . . . . .
H33A H 0.3857(16) 0.4726(13) 0.4550(10) 0.026(5) Uiso 1 1 d . . . . .
H34B H 0.8902(17) 0.0118(15) 0.5991(11) 0.032(6) Uiso 1 1 d . . . . .
H3A H 0.4931(17) -0.0505(13) 0.2575(10) 0.025(5) Uiso 1 1 d . . . . .
H31A H 0.0471(16) 0.4758(14) 0.1220(10) 0.028(5) Uiso 1 1 d . . . . .
H32B H 1.2684(17) 0.4814(14) 0.2639(10) 0.026(5) Uiso 1 1 d . . . . .
H35A H 0.7744(18) -0.0061(15) 0.0773(11) 0.034(6) Uiso 1 1 d . . . . .
H31B H 0.0694(16) 0.5198(13) 0.0551(10) 0.021(5) Uiso 1 1 d . . . . .
H33B H 0.4131(18) 0.5108(15) 0.3868(11) 0.037(6) Uiso 1 1 d . . . . .

loop_
_atom_site_aniso_label
_atom_site_aniso_U_11
_atom_site_aniso_U_22
_atom_site_aniso_U_33
_atom_site_aniso_U_23
_atom_site_aniso_U_13
_atom_site_aniso_U_12
Co1 0.01316(17) 0.01336(17) 0.01263(15) -0.00020(12) -0.00426(12) -0.00271(13)
Co2 0.01206(17) 0.01157(16) 0.01434(15) 0.00063(12) -0.00317(12) -0.00311(13)
Co3 0.01191(13) 0.01229(12) 0.01533(12) 0.00087(9) -0.00290(9) -0.00284(10)
Co4 0.01417(13) 0.01352(13) 0.01331(12) 0.00031(9) -0.00507(9) -0.00209(10)
N63 0.0162(6) 0.0154(6) 0.0156(6) 0.0000(5) -0.0043(5) -0.0038(5)
N4 0.0133(6) 0.0143(6) 0.0144(6) 0.0009(5) -0.0056(5) -0.0030(5)
N65 0.0141(6) 0.0147(6) 0.0161(6) 0.0008(5) -0.0045(5) -0.0031(5)
N64 0.0140(6) 0.0162(6) 0.0166(6) 0.0009(5) -0.0047(5) -0.0037(5)
N44 0.0130(6) 0.0137(6) 0.0147(6) 0.0020(5) -0.0055(5) -0.0023(5)
N6 0.0140(6) 0.0153(6) 0.0159(6) 0.0001(5) -0.0043(5) -0.0041(5)
N61 0.0157(6) 0.0143(6) 0.0158(6) 0.0002(5) -0.0044(5) -0.0035(5)
N43 0.0114(6) 0.0152(6) 0.0147(5) -0.0005(4) -0.0034(5) -0.0018(5)
N13 0.0151(6) 0.0146(6) 0.0163(6) 0.0013(5) -0.0034(5) -0.0044(5)
N42 0.0119(6) 0.0152(6) 0.0146(5) 0.0001(4) -0.0022(5) -0.0021(5)
N45 0.0141(6) 0.0146(6) 0.0152(6) 0.0018(5) -0.0066(5) -0.0036(5)
N21 0.0164(6) 0.0124(6) 0.0177(6) 0.0004(5) -0.0028(5) -0.0043(5)
N11 0.0158(6) 0.0145(6) 0.0165(6) 0.0014(5) -0.0028(5) -0.0047(5)
N62 0.0153(6) 0.0158(6) 0.0147(6) 0.0002(5) -0.0038(5) -0.0028(5)
N23 0.0160(6) 0.0139(6) 0.0179(6) 0.0014(5) -0.0041(5) -0.0037(5)
N14 0.0172(6) 0.0146(6) 0.0166(6) -0.0005(5) -0.0062(5) -0.0021(5)
N41 0.0122(6) 0.0147(6) 0.0160(6) -0.0003(5) -0.0016(5) -0.0028(5)
N31 0.0110(6) 0.0205(7) 0.0215(6) 0.0014(5) -0.0025(5) -0.0006(5)
N24 0.0179(6) 0.0142(6) 0.0159(6) -0.0009(5) -0.0062(5) -0.0019(5)
N12 0.0168(6) 0.0150(6) 0.0169(6) 0.0023(5) -0.0036(5) -0.0052(5)
N15 0.0181(6) 0.0148(6) 0.0173(6) -0.0010(5) -0.0066(5) -0.0025(5)
N35 0.0218(7) 0.0161(6) 0.0154(6) 0.0045(5) -0.0088(5) -0.0049(5)
N2 0.0177(6) 0.0140(6) 0.0163(6) -0.0011(5) -0.0061(5) -0.0022(5)
N22 0.0157(6) 0.0134(6) 0.0182(6) 0.0014(5) -0.0034(5) -0.0035(5)
N1 0.0189(6) 0.0142(6) 0.0167(6) -0.0017(5) -0.0060(5) -0.0029(5)
N3 0.0208(7) 0.0160(6) 0.0154(6) 0.0037(5) -0.0083(5) -0.0050(5)
N5 0.0212(7) 0.0188(6) 0.0164(6) 0.0001(5) -0.0064(5) -0.0058(5)
N54 0.0219(7) 0.0195(7) 0.0177(6) 0.0003(5) -0.0074(5) -0.0065(5)
N32 0.0109(6) 0.0200(7) 0.0226(6) 0.0001(5) -0.0018(5) -0.0004(5)
N33 0.0103(6) 0.0199(7) 0.0229(7) 0.0007(5) -0.0045(5) -0.0011(5)
N55 0.0223(7) 0.0192(7) 0.0181(6) 0.0009(5) -0.0075(5) -0.0064(5)
N82 0.0200(7) 0.0218(7) 0.0192(6) -0.0010(5) -0.0053(5) -0.0054(6)
N53 0.0167(6) 0.0192(7) 0.0221(6) 0.0023(5) -0.0034(5) -0.0056(5)
N34 0.0216(7) 0.0174(6) 0.0148(6) 0.0042(5) -0.0082(5) -0.0059(5)
N25 0.0187(7) 0.0140(6) 0.0170(6) -0.0008(5) -0.0063(5) -0.0016(5)
N84 0.0183(7) 0.0215(7) 0.0199(6) 0.0023(5) -0.0044(5) -0.0030(6)
N83 0.0194(7) 0.0207(7) 0.0199(6) 0.0001(5) -0.0052(5) -0.0046(6)
N8 0.0178(7) 0.0211(7) 0.0207(6) 0.0015(5) -0.0036(5) -0.0033(6)
N52 0.0172(7) 0.0216(7) 0.0244(7) 0.0039(5) -0.0027(5) -0.0060(6)
N85 0.0184(7) 0.0213(7) 0.0216(6) 0.0013(5) -0.0043(5) -0.0041(6)
N51 0.0193(7) 0.0220(7) 0.0232(6) 0.0035(5) -0.0030(5) -0.0073(6)
N81 0.0231(7) 0.0187(7) 0.0197(7) -0.0004(5) -0.0074(5) -0.0038(6)
C5 0.0139(7) 0.0134(7) 0.0174(7) -0.0002(5) -0.0052(5) -0.0024(6)
C154 0.0135(7) 0.0168(7) 0.0167(7) -0.0002(5) -0.0045(5) -0.0038(6)
C35 0.0136(7) 0.0151(7) 0.0160(6) 0.0009(5) -0.0045(5) -0.0041(6)
C14 0.0127(7) 0.0156(7) 0.0162(6) -0.0006(5) -0.0039(5) -0.0038(6)
C34 0.0133(7) 0.0174(7) 0.0151(6) 0.0014(5) -0.0052(5) -0.0043(6)
C32 0.0140(7) 0.0171(7) 0.0143(6) -0.0006(5) -0.0032(5) -0.0034(6)
C155 0.0135(7) 0.0169(7) 0.0180(7) -0.0008(5) -0.0055(5) -0.0039(6)
C52 0.0158(7) 0.0158(7) 0.0132(6) -0.0002(5) -0.0035(5) -0.0038(6)
C145 0.0136(7) 0.0153(7) 0.0167(7) 0.0005(5) -0.0052(5) -0.0037(6)
C142 0.0163(7) 0.0154(7) 0.0148(6) 0.0003(5) -0.0044(5) -0.0043(6)
C54 0.0137(7) 0.0143(7) 0.0173(7) 0.0009(5) -0.0052(5) -0.0027(6)
C53 0.0158(7) 0.0155(7) 0.0127(6) -0.0005(5) -0.0039(5) -0.0030(6)
C33 0.0138(7) 0.0159(7) 0.0142(6) -0.0007(5) -0.0033(5) -0.0026(6)
C31 0.0152(7) 0.0150(7) 0.0148(6) -0.0006(5) -0.0036(5) -0.0031(6)
C55 0.0146(7) 0.0139(7) 0.0176(7) 0.0016(5) -0.0060(5) -0.0036(6)
C15 0.0136(7) 0.0165(7) 0.0177(7) -0.0012(5) -0.0047(5) -0.0041(6)
N91 0.0435(9) 0.0403(9) 0.0221(7) -0.0010(6) -0.0105(7) -0.0163(8)
C10 0.0157(7) 0.0177(7) 0.0177(7) -0.0023(6) -0.0033(6) -0.0054(6)
C3 0.0145(7) 0.0154(7) 0.0148(6) 0.0005(5) -0.0049(5) -0.0045(6)
C105 0.0147(7) 0.0188(7) 0.0177(7) -0.0014(6) -0.0032(5) -0.0053(6)
C141 0.0162(7) 0.0158(7) 0.0157(6) 0.0000(5) -0.0039(5) -0.0040(6)
N92 0.0397(9) 0.0411(9) 0.0233(7) -0.0027(6) -0.0101(7) -0.0153(8)
C104 0.0164(7) 0.0182(7) 0.0180(7) -0.0012(6) -0.0035(6) -0.0050(6)
C143 0.0163(7) 0.0157(7) 0.0161(6) -0.0004(5) -0.0049(5) -0.0045(6)
C102 0.0208(8) 0.0166(7) 0.0170(7) 0.0015(5) -0.0049(6) -0.0063(6)
C103 0.0196(8) 0.0167(7) 0.0183(7) 0.0012(5) -0.0058(6) -0.0060(6)
C101 0.0190(8) 0.0164(7) 0.0184(7) 0.0014(5) -0.0054(6) -0.0060(6)
C153 0.0174(7) 0.0179(7) 0.0118(6) 0.0008(5) -0.0041(5) -0.0056(6)
C161 0.0219(8) 0.0174(7) 0.0161(7) -0.0003(5) -0.0019(6) -0.0057(6)
C51 0.0175(7) 0.0138(7) 0.0143(6) -0.0004(5) -0.0039(5) -0.0025(6)
C144 0.0135(7) 0.0153(7) 0.0173(7) 0.0002(5) -0.0040(5) -0.0039(6)
C162 0.0195(8) 0.0201(8) 0.0148(7) 0.0002(6) -0.0022(6) -0.0052(6)
C114 0.0199(8) 0.0167(7) 0.0236(7) -0.0011(6) -0.0040(6) -0.0060(6)
C11 0.0203(8) 0.0160(7) 0.0230(7) -0.0022(6) -0.0041(6) -0.0061(6)
C113 0.0236(8) 0.0146(7) 0.0234(7) 0.0021(6) -0.0075(6) -0.0036(6)
C115 0.0191(8) 0.0143(7) 0.0234(7) -0.0022(6) -0.0027(6) -0.0049(6)
C163 0.0183(7) 0.0187(7) 0.0156(7) 0.0003(5) -0.0027(6) -0.0038(6)
C152 0.0179(7) 0.0191(7) 0.0131(6) 0.0012(5) -0.0046(5) -0.0066(6)
C164 0.0180(8) 0.0186(8) 0.0214(7) -0.0007(6) -0.0091(6) -0.0022(6)
C135 0.0190(7) 0.0165(7) 0.0196(7) 0.0017(6) -0.0076(6) -0.0044(6)
C193 0.0172(8) 0.0270(9) 0.0272(8) 0.0044(7) -0.0031(6) -0.0083(7)
N73 0.0390(10) 0.0632(12) 0.0251(8) 0.0054(7) -0.0146(7) -0.0226(9)
C151 0.0178(7) 0.0190(7) 0.0121(6) 0.0008(5) -0.0028(5) -0.0070(6)
C175 0.0192(8) 0.0177(8) 0.0304(8) -0.0035(6) -0.0097(6) -0.0019(6)
N72 0.0372(9) 0.0692(12) 0.0222(7) -0.0036(7) -0.0098(7) -0.0273(9)
C16 0.0174(7) 0.0168(7) 0.0221(7) -0.0011(6) -0.0082(6) -0.0016(6)
C191 0.0188(8) 0.0308(9) 0.0296(8) 0.0059(7) -0.0022(7) -0.0099(7)
N71 0.0427(10) 0.0447(10) 0.0228(7) -0.0079(7) -0.0111(7) 0.0090(8)
C125 0.0221(8) 0.0155(7) 0.0231(7) 0.0044(6) -0.0073(6) -0.0053(6)
C112 0.0232(8) 0.0156(7) 0.0221(7) 0.0023(6) -0.0076(6) -0.0042(6)
C185 0.0253(9) 0.0239(8) 0.0243(8) -0.0066(6) -0.0069(6) -0.0063(7)
C111 0.0259(8) 0.0150(7) 0.0234(7) 0.0032(6) -0.0088(6) -0.0057(6)
C133 0.0158(7) 0.0174(8) 0.0240(7) -0.0007(6) -0.0051(6) -0.0018(6)
C12 0.0222(8) 0.0164(7) 0.0224(7) 0.0028(6) -0.0060(6) -0.0060(6)
C123 0.0208(8) 0.0168(8) 0.0281(8) 0.0012(6) -0.0082(6) 0.0000(6)
C18 0.0236(8) 0.0227(8) 0.0240(8) -0.0071(6) -0.0062(6) -0.0058(7)
C82 0.0217(8) 0.0215(8) 0.0238(8) 0.0010(6) -0.0050(6) -0.0084(7)
C17 0.0194(8) 0.0165(7) 0.0292(8) -0.0045(6) -0.0095(6) -0.0005(6)
C174 0.0194(8) 0.0179(8) 0.0292(8) -0.0032(6) -0.0099(6) -0.0003(6)
N94 0.0216(9) 0.0429(10) 0.0673(13) -0.0046(9) -0.0046(8) -0.0109(8)
C81 0.0281(9) 0.0196(8) 0.0241(8) 0.0025(6) -0.0091(7) -0.0067(7)
C184 0.0267(9) 0.0242(8) 0.0248(8) -0.0073(6) -0.0073(7) -0.0058(7)
C192 0.0198(8) 0.0277(9) 0.0294(8) 0.0067(7) -0.0023(7) -0.0085(7)
C134 0.0207(8) 0.0186(8) 0.0177(7) 0.0027(6) -0.0076(6) -0.0064(6)
C131 0.0166(8) 0.0177(8) 0.0256(8) 0.0007(6) -0.0052(6) -0.0019(6)
C165 0.0184(8) 0.0182(8) 0.0229(7) 0.0000(6) -0.0093(6) -0.0030(6)
C19 0.0281(9) 0.0238(8) 0.0168(7) -0.0011(6) -0.0083(6) -0.0081(7)
C132 0.0148(7) 0.0183(8) 0.0250(8) -0.0003(6) -0.0040(6) -0.0018(6)
C13 0.0204(8) 0.0174(7) 0.0185(7) 0.0017(6) -0.0075(6) -0.0054(6)
C124 0.0221(8) 0.0157(7) 0.0237(7) 0.0042(6) -0.0074(6) -0.0048(6)
C122 0.0218(8) 0.0164(8) 0.0282(8) 0.0007(6) -0.0080(7) 0.0008(6)
C83 0.0291(9) 0.0249(8) 0.0244(8) 0.0041(6) -0.0102(7) -0.0118(7)
C173 0.0283(9) 0.0178(8) 0.0176(7) 0.0006(6) -0.0038(6) -0.0060(7)
C92 0.0351(10) 0.0259(9) 0.0220(8) 0.0004(6) -0.0156(7) -0.0125(7)
C8 0.0197(8) 0.0201(8) 0.0195(7) 0.0041(6) -0.0051(6) -0.0041(6)
C91 0.0262(9) 0.0271(9) 0.0210(8) -0.0036(6) -0.0086(6) -0.0090(7)
C9 0.0199(9) 0.0348(10) 0.0299(9) -0.0003(7) -0.0033(7) -0.0135(8)
C195 0.0309(9) 0.0256(9) 0.0187(7) -0.0015(6) -0.0090(6) -0.0108(7)
C183 0.0258(9) 0.0238(8) 0.0235(8) 0.0036(6) -0.0029(6) -0.0129(7)
C172 0.0288(9) 0.0189(8) 0.0197(7) 0.0010(6) -0.0051(6) -0.0068(7)
C121 0.0216(8) 0.0166(8) 0.0285(8) 0.0017(6) -0.0075(7) 0.0004(6)
C85 0.0228(9) 0.0242(8) 0.0227(8) 0.0083(6) -0.0082(6) -0.0065(7)
N93 0.0645(13) 0.0542(11) 0.0270(9) -0.0015(7) -0.0139(8) -0.0301(10)
C182 0.0267(9) 0.0257(9) 0.0249(8) 0.0070(6) -0.0055(7) -0.0138(7)
C181 0.0304(9) 0.0273(9) 0.0258(8) 0.0058(7) -0.0040(7) -0.0176(8)
N9 0.0199(9) 0.0460(11) 0.0811(15) -0.0199(10) -0.0017(9) -0.0101(8)
N95 0.0216(9) 0.0479(11) 0.0826(15) -0.0213(10) -0.0013(9) -0.0118(8)
C94 0.0204(9) 0.0410(11) 0.0326(9) 0.0063(8) -0.0040(7) -0.0148(8)
C171 0.0321(9) 0.0177(8) 0.0197(7) 0.0009(6) -0.0043(6) -0.0087(7)
C93 0.0388(10) 0.0306(9) 0.0237(9) 0.0026(7) -0.0153(8) -0.0167(8)
C95 0.0223(10) 0.0413(11) 0.0299(9) -0.0007(8) -0.0028(7) -0.0178(8)
C194 0.0308(9) 0.0260(8) 0.0178(7) 0.0002(6) -0.0097(6) -0.0102(7)
C84 0.0226(9) 0.0282(9) 0.0294(9) 0.0131(7) -0.0086(7) -0.0080(7)
N75A 0.0250(11) 0.0262(11) 0.039(2) 0.0090(12) -0.0123(12) -0.0118(9)
N75B 0.018(6) 0.047(13) 0.047(15) 0.038(12) 0.000(6) -0.004(6)
N74A 0.0260(16) 0.030(2) 0.051(4) 0.016(3) -0.0150(18) -0.0135(15)
N74B 0.020(2) 0.034(4) 0.033(4) 0.014(3) -0.002(2) -0.008(2)
N7 0.0236(8) 0.0264(8) 0.0396(8) 0.0067(6) -0.0112(6) -0.0104(6)

loop_
_atom_type_symbol
_atom_type_description
_atom_type_scat_dispersion_real
_atom_type_scat_dispersion_imag
_atom_type_scat_source
C C 0.0181 0.0091 'International Tables Vol C Tables 4.2.6.8 and 6.1.1.4'
H H 0.0000 0.0000 'International Tables Vol C Tables 4.2.6.8 and 6.1.1.4'
N N 0.0311 0.0180 'International Tables Vol C Tables 4.2.6.8 and 6.1.1.4'
Co Co -2.3653 3.6143 'International Tables Vol C Tables 4.2.6.8 and 6.1.1.4'

loop_
_geom_angle_atom_site_label_1
_geom_angle_atom_site_label_2
_geom_angle_atom_site_label_3
_geom_angle
_geom_angle_site_symmetry_1
_geom_angle_site_symmetry_3
_geom_angle_publ_flag
N2 Co1 N2 180.0 . 2_655 ?
N2 Co1 N8 89.20(5) . . ?
N2 Co1 N8 90.79(5) 2_655 . ?
N2 Co1 N8 90.80(5) . 2_655 ?
N2 Co1 N8 89.20(5) 2_655 2_655 ?
N8 Co1 N8 180.0 . 2_655 ?
N2 Co1 N6 77.00(5) . . ?
N2 Co1 N6 103.00(5) 2_655 . ?
N8 Co1 N6 90.35(5) . . ?
N8 Co1 N6 89.65(5) 2_655 . ?
N2 Co1 N6 103.00(5) . 2_655 ?
N2 Co1 N6 77.00(5) 2_655 2_655 ?
N8 Co1 N6 89.64(5) . 2_655 ?
N8 Co1 N6 90.35(5) 2_655 2_655 ?
N6 Co1 N6 180.0 . 2_655 ?
N81 Co2 N81 180.00(8) 2_665 . ?
N81 Co2 N21 89.35(5) 2_665 2_665 ?
N81 Co2 N21 90.65(5) . 2_665 ?
N81 Co2 N21 90.65(5) 2_665 . ?
N81 Co2 N21 89.35(5) . . ?
N21 Co2 N21 180.0 2_665 . ?
N81 Co2 N61 88.84(5) 2_665 . ?
N81 Co2 N61 91.16(5) . . ?
N21 Co2 N61 103.01(5) 2_665 . ?
N21 Co2 N61 76.99(5) . . ?
N81 Co2 N61 91.16(5) 2_665 2_665 ?
N81 Co2 N61 88.84(5) . 2_665 ?
N21 Co2 N61 76.99(5) 2_665 2_665 ?
N21 Co2 N61 103.01(5) . 2_665 ?
N61 Co2 N61 180.0 . 2_665 ?
N83 Co3 N22 88.73(5) . . ?
N83 Co3 N23 90.40(5) . . ?
N22 Co3 N23 179.02(5) . . ?
N83 Co3 N82 179.47(5) . . ?
N22 Co3 N82 91.66(5) . . ?
N23 Co3 N82 89.21(5) . . ?
N83 Co3 N62 90.76(5) . . ?
N22 Co3 N62 77.04(5) . . ?
N23 Co3 N62 103.43(5) . . ?
N82 Co3 N62 89.68(5) . . ?
N83 Co3 N63 86.82(5) . . ?
N22 Co3 N63 102.27(5) . . ?
N23 Co3 N63 77.22(5) . . ?
N82 Co3 N63 92.75(5) . . ?
N62 Co3 N63 177.50(5) . . ?
N25 Co4 N24 179.40(5) . . ?
N25 Co4 N84 90.49(5) . . ?
N24 Co4 N84 90.05(5) . . ?
N25 Co4 N85 88.47(5) . . ?
N24 Co4 N85 90.99(5) . . ?
N84 Co4 N85 178.63(5) . . ?
N25 Co4 N65 77.16(5) . . ?
N24 Co4 N65 103.10(5) . . ?
N84 Co4 N65 90.08(5) . . ?
N85 Co4 N65 90.55(5) . . ?
N25 Co4 N64 102.72(5) . . ?
N24 Co4 N64 77.02(5) . . ?
N84 Co4 N64 90.51(5) . . ?
N85 Co4 N64 88.86(5) . . ?
N65 Co4 N64 179.40(4) . . ?
C103 N63 C143 118.50(13) . . ?
C103 N63 Co3 125.35(10) . . ?
C143 N63 Co3 115.96(10) . . ?
C3 N4 C5 105.75(12) . . ?
C3 N4 N3 125.24(12) . . ?
C5 N4 N3 128.99(12) . . ?
C105 N65 C145 118.22(13) . . ?
C105 N65 Co4 125.68(10) . . ?
C145 N65 Co4 116.08(10) . . ?
C104 N64 C144 118.30(13) . . ?
C104 N64 Co4 125.40(10) . . ?
C144 N64 Co4 116.30(10) . . ?
C34 N44 C54 105.70(12) . . ?
C34 N44 N34 125.14(12) . . ?
C54 N44 N34 129.16(12) . . ?
C10 N6 C14 118.21(13) . . ?
C10 N6 Co1 125.64(10) . . ?
C14 N6 Co1 116.15(10) . . ?
C101 N61 C141 118.39(13) . . ?
C101 N61 Co2 125.22(10) . . ?
C141 N61 Co2 116.37(10) . . ?
C33 N43 C53 106.02(12) . . ?
C33 N43 N33 124.30(13) . . ?
C53 N43 N33 128.85(12) . . ?
C53 N13 N23 106.45(12) . . ?
C32 N42 C52 105.81(12) . . ?
C32 N42 N32 125.34(13) . . ?
C52 N42 N32 128.82(12) . . ?
C35 N45 C55 105.88(12) . . ?
C35 N45 N35 125.09(13) . . ?
C55 N45 N35 129.02(13) . . ?
C31 N21 N11 109.15(12) . . ?
C31 N21 Co2 113.94(10) . . ?
N11 N21 Co2 136.86(10) . . ?
C51 N11 N21 106.47(12) . . ?
C102 N62 C142 118.42(13) . . ?
C102 N62 Co3 125.28(10) . . ?
C142 N62 Co3 116.30(10) . . ?
C33 N23 N13 109.07(12) . . ?
C33 N23 Co3 113.64(10) . . ?
N13 N23 Co3 136.79(10) . . ?
C54 N14 N24 106.46(12) . . ?
C31 N41 C51 105.83(13) . . ?
C31 N41 N31 125.08(13) . . ?
C51 N41 N31 128.98(12) . . ?
N41 N31 H31A 102.7(12) . . ?
N41 N31 H31B 103.5(13) . . ?
H31A N31 H31B 108.6(17) . . ?
C34 N24 N14 109.05(12) . . ?
C34 N24 Co4 114.28(10) . . ?
N14 N24 Co4 136.60(10) . . ?
C52 N12 N22 106.41(12) . . ?
C55 N15 N25 106.56(12) . . ?
N45 N35 H35B 103.7(13) . . ?
N45 N35 H35A 101.2(14) . . ?
H35B N35 H35A 106.7(19) . . ?
C3 N2 N1 109.18(12) . . ?
C3 N2 Co1 114.51(10) . . ?
N1 N2 Co1 136.30(10) . . ?
C32 N22 N12 109.14(12) . . ?
C32 N22 Co3 114.35(10) . . ?
N12 N22 Co3 136.50(10) . . ?
C5 N1 N2 106.43(12) . . ?
N4 N3 H3B 103.3(13) . . ?
N4 N3 H3A 103.0(14) . . ?
H3B N3 H3A 105.4(18) . . ?
C19 N5 C15 117.03(14) . . ?
C194 N54 C154 117.12(14) . . ?
N42 N32 H32A 102.8(12) . . ?
N42 N32 H32B 103.9(13) . . ?
H32A N32 H32B 108.5(17) . . ?
N43 N33 H33A 102.9(12) . . ?
N43 N33 H33B 105.0(14) . . ?
H33A N33 H33B 106.9(18) . . ?
C195 N55 C155 116.90(14) . . ?
C82 N82 Co3 171.53(13) . . ?
C153 N53 C193 117.33(14) . . ?
N44 N34 H34A 103.8(12) . . ?
N44 N34 H34B 103.5(14) . . ?
H34A N34 H34B 106.8(18) . . ?
C35 N25 N15 109.04(12) . . ?
C35 N25 Co4 114.40(10) . . ?
N15 N25 Co4 136.51(10) . . ?
C84 N84 Co4 171.19(14) . . ?
C83 N83 Co3 166.62(14) . . ?
C8 N8 Co1 163.33(13) . . ?
C152 N52 C192 117.40(15) . . ?
C85 N85 Co4 161.59(14) . . ?
C191 N51 C151 117.30(15) . . ?
C81 N81 Co2 163.36(14) . . ?
N1 C5 N4 110.01(13) . . ?
N1 C5 C15 123.79(13) . . ?
N4 C5 C15 126.20(13) . . ?
N54 C154 C164 123.53(14) . . ?
N54 C154 C54 116.97(13) . . ?
C164 C154 C54 119.50(13) . . ?
N25 C35 N45 108.68(13) . . ?
N25 C35 C145 120.48(13) . . ?
N45 C35 C145 130.83(13) . . ?
N6 C14 C13 122.71(14) . . ?
N6 C14 C3 111.80(13) . . ?
C13 C14 C3 125.50(13) . . ?
N24 C34 N44 108.82(13) . . ?
N24 C34 C144 120.46(13) . . ?
N44 C34 C144 130.72(13) . . ?
N22 C32 N42 108.76(13) . . ?
N22 C32 C142 120.54(13) . . ?
N42 C32 C142 130.69(14) . . ?
N55 C155 C165 123.68(14) . . ?
N55 C155 C55 116.93(13) . . ?
C165 C155 C55 119.38(14) . . ?
N12 C52 N42 109.87(12) . . ?
N12 C52 C152 124.37(14) . . ?
N42 C52 C152 125.74(14) . . ?
N65 C145 C135 122.48(14) . . ?
N65 C145 C35 111.83(12) . . ?
C135 C145 C35 125.68(13) . . ?
N62 C142 C132 122.25(14) . . ?
N62 C142 C32 111.74(13) . . ?
C132 C142 C32 126.01(14) . . ?
N14 C54 N44 109.96(13) . . ?
N14 C54 C154 123.69(13) . . ?
N44 C54 C154 126.33(13) . . ?
N13 C53 N43 109.78(13) . . ?
N13 C53 C153 124.99(14) . . ?
N43 C53 C153 125.23(14) . . ?
N23 C33 N43 108.66(13) . . ?
N23 C33 C143 120.93(13) . . ?
N43 C33 C143 130.39(14) . . ?
N21 C31 N41 108.73(13) . . ?
N21 C31 C141 120.87(13) . . ?
N41 C31 C141 130.41(14) . . ?
N15 C55 N45 109.82(13) . . ?
N15 C55 C155 123.59(14) . . ?
N45 C55 C155 126.57(13) . . ?
N5 C15 C16 123.66(14) . . ?
N5 C15 C5 116.87(14) . . ?
C16 C15 C5 119.47(14) . . ?
N6 C10 C11 122.71(14) . . ?
N6 C10 H10 118.6 . . ?
C11 C10 H10 118.6 . . ?
N2 C3 N4 108.63(13) . . ?
N2 C3 C14 120.53(13) . . ?
N4 C3 C14 130.84(13) . . ?
N65 C105 C115 122.96(14) . . ?
N65 C105 H105 118.5 . . ?
C115 C105 H105 118.5 . . ?
N61 C141 C131 122.28(14) . . ?
N61 C141 C31 111.75(13) . . ?
C131 C141 C31 125.98(14) . . ?
N64 C104 C114 122.70(14) . . ?
N64 C104 H104 118.6 . . ?
C114 C104 H104 118.6 . . ?
N63 C143 C133 122.24(13) . . ?
N63 C143 C33 111.91(13) . . ?
C133 C143 C33 125.85(14) . . ?
N62 C102 C112 123.03(14) . . ?
N62 C102 H102 118.5 . . ?
C112 C102 H102 118.5 . . ?
N63 C103 C113 122.88(14) . . ?
N63 C103 H103 118.6 . . ?
C113 C103 H103 118.6 . . ?
N61 C101 C111 122.87(14) . . ?
N61 C101 H101 118.6 . . ?
C111 C101 H101 118.6 . . ?
N53 C153 C163 123.38(14) . . ?
N53 C153 C53 116.89(14) . . ?
C163 C153 C53 119.73(14) . . ?
C171 C161 C151 118.09(15) . . ?
C171 C161 H161 121.0 . . ?
C151 C161 H161 121.0 . . ?
N11 C51 N41 109.82(13) . . ?
N11 C51 C151 124.79(14) . . ?
N41 C51 C151 125.39(14) . . ?
N64 C144 C134 122.71(14) . . ?
N64 C144 C34 111.87(13) . . ?
C134 C144 C34 125.42(14) . . ?
C172 C162 C152 118.09(15) . . ?
C172 C162 H162 121.0 . . ?
C152 C162 H162 121.0 . . ?
C124 C114 C104 118.67(14) . . ?
C124 C114 H114 120.7 . . ?
C104 C114 H114 120.7 . . ?
C12 C11 C10 118.65(14) . . ?
C12 C11 H11 120.7 . . ?
C10 C11 H11 120.7 . . ?
C123 C113 C103 118.35(14) . . ?
C123 C113 H113 120.8 . . ?
C103 C113 H113 120.8 . . ?
C105 C115 C125 118.57(14) . . ?
C105 C115 H115 120.7 . . ?
C125 C115 H115 120.7 . . ?
C173 C163 C153 118.33(15) . . ?
C173 C163 H163 120.8 . . ?
C153 C163 H163 120.8 . . ?
N52 C152 C162 123.62(14) . . ?
N52 C152 C52 116.66(14) . . ?
C162 C152 C52 119.72(14) . . ?
C174 C164 C154 118.18(14) . . ?
C174 C164 H164 120.9 . . ?
C154 C164 H164 120.9 . . ?
C145 C135 C125 118.42(14) . . ?
C145 C135 H135 120.8 . . ?
C125 C135 H135 120.8 . . ?
N53 C193 C183 123.50(16) . . ?
N53 C193 H193 118.2 . . ?
C183 C193 H193 118.2 . . ?
C83 N73 C93 118.72(17) . . ?
N51 C151 C161 123.60(14) . . ?
N51 C151 C51 116.68(14) . . ?
C161 C151 C51 119.72(14) . . ?
C165 C175 C185 119.02(15) . . ?
C165 C175 H175 120.5 . . ?
C185 C175 H175 120.5 . . ?
C92 N72 C82 120.95(16) . . ?
C17 C16 C15 117.91(15) . . ?
C17 C16 H16 121.0 . . ?
C15 C16 H16 121.0 . . ?
N51 C191 C181 123.35(16) . . ?
N51 C191 H191 118.3 . . ?
C181 C191 H191 118.3 . . ?
C91 N71 C81 122.99(17) . . ?
C115 C125 C135 119.33(14) . . ?
C115 C125 H125 120.3 . . ?
C135 C125 H125 120.3 . . ?
C122 C112 C102 118.26(14) . . ?
C122 C112 H112 120.9 . . ?
C102 C112 H112 120.9 . . ?
C195 C185 C175 118.56(15) . . ?
C195 C185 H185 120.7 . . ?
C175 C185 H185 120.7 . . ?
C121 C111 C101 118.53(14) . . ?
C121 C111 H111 120.7 . . ?
C101 C111 H111 120.7 . . ?
C123 C133 C143 118.48(14) . . ?
C123 C133 H133 120.8 . . ?
C143 C133 H133 120.8 . . ?
C11 C12 C13 119.48(14) . . ?
C11 C12 H12 120.3 . . ?
C13 C12 H12 120.3 . . ?
C113 C123 C133 119.55(15) . . ?
C113 C123 H123 120.2 . . ?
C133 C123 H123 120.2 . . ?
C19 C18 C17 118.53(15) . . ?
C19 C18 H18 120.7 . . ?
C17 C18 H18 120.7 . . ?
N82 C82 N72 173.53(18) . . ?
C16 C17 C18 119.22(15) . . ?
C16 C17 H17 120.4 . . ?
C18 C17 H17 120.4 . . ?
C164 C174 C184 119.01(15) . . ?
C164 C174 H174 120.5 . . ?
C184 C174 H174 120.5 . . ?
N81 C81 N71 170.3(2) . . ?
C194 C184 C174 118.46(15) . . ?
C194 C184 H184 120.8 . . ?
C174 C184 H184 120.8 . . ?
N52 C192 C182 123.32(16) . . ?
N52 C192 H192 118.3 . . ?
C182 C192 H192 118.3 . . ?
C124 C134 C144 118.25(14) . . ?
C124 C134 H134 120.9 . . ?
C144 C134 H134 120.9 . . ?
C121 C131 C141 118.47(15) . . ?
C121 C131 H131 120.8 . . ?
C141 C131 H131 120.8 . . ?
C175 C165 C155 118.11(15) . . ?
C175 C165 H165 120.9 . . ?
C155 C165 H165 120.9 . . ?
N5 C19 C18 123.63(15) . . ?
N5 C19 H19 118.2 . . ?
C18 C19 H19 118.2 . . ?
C142 C132 C122 118.52(14) . . ?
C142 C132 H132 120.7 . . ?
C122 C132 H132 120.7 . . ?
C12 C13 C14 118.23(14) . . ?
C12 C13 H13 120.9 . . ?
C14 C13 H13 120.9 . . ?
C114 C124 C134 119.35(14) . . ?
C114 C124 H124 120.3 . . ?
C134 C124 H124 120.3 . . ?
C112 C122 C132 119.52(15) . . ?
C112 C122 H122 120.2 . . ?
C132 C122 H122 120.2 . . ?
N83 C83 N73 173.2(2) . . ?
C163 C173 C183 119.11(16) . . ?
C163 C173 H173 120.4 . . ?
C183 C173 H173 120.4 . . ?
N92 C92 N72 175.32(18) . . ?
N8 C8 N7 171.55(19) . . ?
N91 C91 N71 172.9(2) . . ?
N9 C9 N7 172.5(2) . . ?
N55 C195 C185 123.68(15) . . ?
N55 C195 H195 118.2 . . ?
C185 C195 H195 118.2 . . ?
C193 C183 C173 118.31(15) . . ?
C193 C183 H183 120.8 . . ?
C173 C183 H183 120.8 . . ?
C162 C172 C182 119.03(16) . . ?
C162 C172 H172 120.5 . . ?
C182 C172 H172 120.5 . . ?
C111 C121 C131 119.46(15) . . ?
C111 C121 H121 120.3 . . ?
C131 C121 H121 120.3 . . ?
N85 C85 N75A 170.1(3) . . ?
N85 C85 N75B 150.9(19) . . ?
N75A C85 N75B 36.7(17) . . ?
C192 C182 C172 118.46(15) . . ?
C192 C182 H182 120.8 . . ?
C172 C182 H182 120.8 . . ?
C191 C181 C171 118.59(15) . . ?
C191 C181 H181 120.7 . . ?
C171 C181 H181 120.7 . . ?
N94 C94 N74B 159.9(7) . . ?
N94 C94 N74A 164.5(5) . . ?
N74B C94 N74A 34.0(3) . . ?
C161 C171 C181 119.03(16) . . ?
C161 C171 H171 120.5 . . ?
C181 C171 H171 120.5 . . ?
N93 C93 N73 174.5(2) . . ?
N95 C95 N75B 150.0(19) . . ?
N95 C95 N75A 170.6(3) . . ?
N75B C95 N75A 37.8(18) . . ?
N54 C194 C184 123.66(15) . . ?
N54 C194 H194 118.2 . . ?
C184 C194 H194 118.2 . . ?
N84 C84 N74A 163.6(5) . . ?
N84 C84 N74B 159.6(7) . . ?
N74A C84 N74B 34.1(3) . . ?
N75B N75A C85 76.2(10) . . ?
N75B N75A C95 66.3(10) . . ?
C85 N75A C95 121.3(3) . . ?
N75A N75B C95 76(2) . . ?
N75A N75B C85 67.1(14) . . ?
C95 N75B C85 122(2) . . ?
N74B N74A C84 75.1(5) . . ?
N74B N74A C94 68.9(7) . . ?
C84 N74A C94 118.1(5) . . ?
N74A N74B C94 77.1(10) . . ?
N74A N74B C84 70.8(6) . . ?
C94 N74B C84 120.2(7) . . ?
C8 N7 C9 122.07(16) . . ?

loop_
_geom_bond_atom_site_label_1
_geom_bond_atom_site_label_2
_geom_bond_distance
_geom_bond_site_symmetry_2
_geom_bond_publ_flag
Co1 N2 2.0887(12) . ?
Co1 N2 2.0888(12) 2_655 ?
Co1 N8 2.1144(14) . ?
Co1 N8 2.1144(14) 2_655 ?
Co1 N6 2.1544(12) . ?
Co1 N6 2.1544(12) 2_655 ?
Co2 N81 2.0930(13) 2_665 ?
Co2 N81 2.0931(13) . ?
Co2 N21 2.1089(12) 2_665 ?
Co2 N21 2.1089(12) . ?
Co2 N61 2.1467(13) . ?
Co2 N61 2.1467(13) 2_665 ?
Co3 N83 2.0976(14) . ?
Co3 N22 2.0993(12) . ?
Co3 N23 2.1029(12) . ?
Co3 N82 2.1054(14) . ?
Co3 N62 2.1451(13) . ?
Co3 N63 2.1452(13) . ?
Co4 N25 2.0916(13) . ?
Co4 N24 2.0959(13) . ?
Co4 N84 2.1061(14) . ?
Co4 N85 2.1165(14) . ?
Co4 N65 2.1484(13) . ?
Co4 N64 2.1488(13) . ?
N63 C103 1.3344(19) . ?
N63 C143 1.3525(19) . ?
N4 C3 1.3555(19) . ?
N4 C5 1.3699(19) . ?
N4 N3 1.4164(17) . ?
N65 C105 1.3393(19) . ?
N65 C145 1.3560(19) . ?
N64 C104 1.337(2) . ?
N64 C144 1.3491(19) . ?
N44 C34 1.3536(19) . ?
N44 C54 1.3699(19) . ?
N44 N34 1.4162(17) . ?
N6 C10 1.3415(19) . ?
N6 C14 1.3509(19) . ?
N61 C101 1.3346(19) . ?
N61 C141 1.3546(19) . ?
N43 C33 1.3515(19) . ?
N43 C53 1.3681(19) . ?
N43 N33 1.4181(18) . ?
N13 C53 1.3207(19) . ?
N13 N23 1.3667(17) . ?
N42 C32 1.3537(19) . ?
N42 C52 1.3697(19) . ?
N42 N32 1.4137(18) . ?
N45 C35 1.3542(19) . ?
N45 C55 1.3675(19) . ?
N45 N35 1.4180(17) . ?
N21 C31 1.320(2) . ?
N21 N11 1.3676(17) . ?
N11 C51 1.322(2) . ?
N62 C102 1.3345(19) . ?
N62 C142 1.3535(19) . ?
N23 C33 1.321(2) . ?
N14 C54 1.3233(19) . ?
N14 N24 1.3635(17) . ?
N41 C31 1.3555(19) . ?
N41 C51 1.3713(19) . ?
N41 N31 1.4170(18) . ?
N31 H31A 0.97(2) . ?
N31 H31B 0.90(2) . ?
N24 C34 1.3239(19) . ?
N12 C52 1.3202(19) . ?
N12 N22 1.3668(17) . ?
N15 C55 1.3247(19) . ?
N15 N25 1.3619(17) . ?
N35 H35B 0.88(2) . ?
N35 H35A 0.90(2) . ?
N2 C3 1.3259(19) . ?
N2 N1 1.3630(17) . ?
N22 C32 1.318(2) . ?
N1 C5 1.3236(19) . ?
N3 H3B 0.92(2) . ?
N3 H3A 0.86(2) . ?
N5 C19 1.341(2) . ?
N5 C15 1.3447(19) . ?
N54 C194 1.338(2) . ?
N54 C154 1.3464(19) . ?
N32 H32A 0.93(2) . ?
N32 H32B 0.92(2) . ?
N33 H33A 0.95(2) . ?
N33 H33B 0.93(2) . ?
N55 C195 1.339(2) . ?
N55 C155 1.3477(19) . ?
N82 C82 1.156(2) . ?
N53 C153 1.339(2) . ?
N53 C193 1.342(2) . ?
N34 H34A 0.87(2) . ?
N34 H34B 0.90(2) . ?
N25 C35 1.3249(19) . ?
N84 C84 1.149(2) . ?
N83 C83 1.147(2) . ?
N8 C8 1.163(2) . ?
N52 C152 1.333(2) . ?
N52 C192 1.342(2) . ?
N85 C85 1.159(2) . ?
N51 C191 1.340(2) . ?
N51 C151 1.342(2) . ?
N81 C81 1.159(2) . ?
C5 C15 1.469(2) . ?
C154 C164 1.391(2) . ?
C154 C54 1.469(2) . ?
C35 C145 1.465(2) . ?
C14 C13 1.393(2) . ?
C14 C3 1.464(2) . ?
C34 C144 1.467(2) . ?
C32 C142 1.470(2) . ?
C155 C165 1.390(2) . ?
C155 C55 1.470(2) . ?
C52 C152 1.4740(19) . ?
C145 C135 1.390(2) . ?
C142 C132 1.387(2) . ?
C53 C153 1.4718(19) . ?
C33 C143 1.465(2) . ?
C31 C141 1.467(2) . ?
C15 C16 1.393(2) . ?
N91 C91 1.164(2) . ?
C10 C11 1.389(2) . ?
C10 H10 0.9500 . ?
C105 C115 1.388(2) . ?
C105 H105 0.9500 . ?
C141 C131 1.393(2) . ?
N92 C92 1.171(2) . ?
C104 C114 1.392(2) . ?
C104 H104 0.9500 . ?
C143 C133 1.391(2) . ?
C102 C112 1.388(2) . ?
C102 H102 0.9500 . ?
C103 C113 1.393(2) . ?
C103 H103 0.9500 . ?
C101 C111 1.390(2) . ?
C101 H101 0.9500 . ?
C153 C163 1.395(2) . ?
C161 C171 1.388(2) . ?
C161 C151 1.395(2) . ?
C161 H161 0.9500 . ?
C51 C151 1.4695(19) . ?
C144 C134 1.391(2) . ?
C162 C172 1.386(2) . ?
C162 C152 1.393(2) . ?
C162 H162 0.9500 . ?
C114 C124 1.385(2) . ?
C114 H114 0.9500 . ?
C11 C12 1.388(2) . ?
C11 H11 0.9500 . ?
C113 C123 1.384(2) . ?
C113 H113 0.9500 . ?
C115 C125 1.390(2) . ?
C115 H115 0.9500 . ?
C163 C173 1.385(2) . ?
C163 H163 0.9500 . ?
C164 C174 1.386(2) . ?
C164 H164 0.9500 . ?
C135 C125 1.393(2) . ?
C135 H135 0.9500 . ?
C193 C183 1.389(2) . ?
C193 H193 0.9500 . ?
N73 C83 1.304(2) . ?
N73 C93 1.325(2) . ?
C175 C165 1.386(2) . ?
C175 C185 1.391(2) . ?
C175 H175 0.9500 . ?
N72 C92 1.292(2) . ?
N72 C82 1.312(2) . ?
C16 C17 1.387(2) . ?
C16 H16 0.9500 . ?
C191 C181 1.390(3) . ?
C191 H191 0.9500 . ?
N71 C91 1.290(2) . ?
N71 C81 1.301(2) . ?
C125 H125 0.9500 . ?
C112 C122 1.387(2) . ?
C112 H112 0.9500 . ?
C185 C195 1.383(2) . ?
C185 H185 0.9500 . ?
C111 C121 1.386(2) . ?
C111 H111 0.9500 . ?
C133 C123 1.390(2) . ?
C133 H133 0.9500 . ?
C12 C13 1.389(2) . ?
C12 H12 0.9500 . ?
C123 H123 0.9500 . ?
C18 C19 1.381(2) . ?
C18 C17 1.390(2) . ?
C18 H18 0.9500 . ?
C17 H17 0.9500 . ?
C174 C184 1.394(2) . ?
C174 H174 0.9500 . ?
N94 C94 1.147(3) . ?
C184 C194 1.383(2) . ?
C184 H184 0.9500 . ?
C192 C182 1.386(3) . ?
C192 H192 0.9500 . ?
C134 C124 1.391(2) . ?
C134 H134 0.9500 . ?
C131 C121 1.387(2) . ?
C131 H131 0.9500 . ?
C165 H165 0.9500 . ?
C19 H19 0.9500 . ?
C132 C122 1.389(2) . ?
C132 H132 0.9500 . ?
C13 H13 0.9500 . ?
C124 H124 0.9500 . ?
C122 H122 0.9500 . ?
C173 C183 1.390(2) . ?
C173 H173 0.9500 . ?
C8 N7 1.298(2) . ?
C9 N9 1.153(3) . ?
C9 N7 1.321(2) . ?
C195 H195 0.9500 . ?
C183 H183 0.9500 . ?
C172 C182 1.390(2) . ?
C172 H172 0.9500 . ?
C121 H121 0.9500 . ?
C85 N75A 1.303(3) . ?
C85 N75B 1.373(15) . ?
N93 C93 1.142(3) . ?
C182 H182 0.9500 . ?
C181 C171 1.390(3) . ?
C181 H181 0.9500 . ?
N95 C95 1.151(3) . ?
C94 N74B 1.305(7) . ?
C94 N74A 1.364(6) . ?
C171 H171 0.9500 . ?
C95 N75B 1.26(2) . ?
C95 N75A 1.337(4) . ?
C194 H194 0.9500 . ?
C84 N74A 1.317(4) . ?
C84 N74B 1.348(6) . ?
N75A N75B 0.84(4) . ?
N74A N74B 0.782(7) . ?

loop_
_geom_hbond_atom_site_label_D
_geom_hbond_atom_site_label_H
_geom_hbond_atom_site_label_A
_geom_hbond_distance_DH
_geom_hbond_distance_HA
_geom_hbond_distance_DA
_geom_hbond_angle_DHA
_geom_hbond_site_symmetry_A
_geom_hbond_publ_flag
C10 H10 N1 0.95 2.62 3.439(2) 144.5 2_655 yes
C104 H104 N15 0.95 2.60 3.424(2) 145.0 . yes
C103 H103 N12 0.95 2.58 3.405(2) 145.2 . yes
C162 H162 N15 0.95 2.50 3.363(2) 150.7 1_565 yes
C163 H163 N14 0.95 2.51 3.385(2) 153.5 . yes
C164 H164 N13 0.95 2.57 3.458(2) 155.1 . yes
C135 H135 N35 0.95 2.47 3.092(2) 122.8 . yes
C133 H133 N33 0.95 2.45 3.065(2) 122.4 . yes
C134 H134 N34 0.95 2.46 3.083(2) 122.9 . yes
C131 H131 N31 0.95 2.47 3.087(2) 122.6 . yes
C132 H132 N32 0.95 2.49 3.102(2) 122.6 . yes
C13 H13 N3 0.95 2.47 3.091(2) 122.8 . yes
N34 H34A N95 0.87(2) 2.10(2) 2.913(2) 155.4(17) 2_656 yes
N3 H3B N5 0.92(2) 2.05(2) 2.8348(19) 142.6(19) . yes
N35 H35B N9 0.88(2) 2.09(2) 2.919(2) 156.7(18) 2_755 yes
N32 H32A N52 0.93(2) 2.01(2) 2.8125(19) 143.2(17) . yes
N33 H33A N53 0.95(2) 2.02(2) 2.8182(19) 139.9(17) . yes
N34 H34B N54 0.90(2) 2.08(2) 2.8474(19) 141.9(19) . yes
N3 H3A N94 0.86(2) 2.10(2) 2.916(2) 159.1(19) 1_455 yes
N31 H31A N51 0.97(2) 1.99(2) 2.8194(19) 141.9(17) . yes
N32 H32B N92 0.92(2) 2.05(2) 2.919(2) 158.8(19) 2_766 yes
N35 H35A N55 0.90(2) 2.06(2) 2.8468(19) 146(2) . yes
N31 H31B N93 0.90(2) 2.13(2) 2.936(2) 148.0(17) 2_665 yes
N33 H33B N91 0.93(2) 2.39(2) 3.060(2) 129.1(18) . yes
